data_7719047
loop_
_publ_author_name
'Huang, Guimei'
'Li, Zilian'
'Xing, Zhiyong'
'Ma, Mengxia'
'Fan, Chuanbin'
'Li, Shiming'
'Guo, Feng'
'Teng, Yuanji'

_publ_section_title
;
 Solvent-induced framework interpenetration isomers and tuning of porosity
 of In-MOFs for efficient proton conduction and fluorescence sensing.
;
_journal_issue 30
_journal_name_full 'Dalton transactions (Cambridge, England : 2003)'
_journal_page_first 11667
_journal_page_last 11675
_journal_paper_doi 10.1039/d5dt01091h
_journal_volume 54
_journal_year 2025
_chemical_formula_moiety 'C14 H6 In O8'
_chemical_formula_sum 'C14 H0.06 In O8'
_chemical_formula_weight 411.02
_space_group_crystal_system tetragonal
_space_group_IT_number 122
_space_group_name_Hall 'I -4 2bw'
_space_group_name_H-M_alt 'I -4 2 d'
_atom_sites_solution_hydrogens geom
_atom_sites_solution_primary dual
_audit_creation_date 2023-03-16
_audit_creation_method
;
Olex2 1.5
(compiled 2023.02.24 svn.rf166f9f3 for OlexSys, GUI svn.r6725)
;
_audit_update_record
;
2025-04-15 deposited with the CCDC.	2025-07-03 downloaded from the CCDC.
;
_cell_angle_alpha 90
_cell_angle_beta 90
_cell_angle_gamma 90
_cell_formula_units_Z 16
_cell_length_a 15.7171(3)
_cell_length_b 15.7171(3)
_cell_length_c 30.1191(15)
_cell_measurement_reflns_used 5525
_cell_measurement_temperature 100.00(10)
_cell_measurement_theta_max 73.6130
_cell_measurement_theta_min 4.9610
_cell_volume 7440.2(4)
_computing_cell_refinement 'CrysAlisPro 1.171.40.84a (Rigaku OD, 2020)'
_computing_data_collection 'CrysAlisPro 1.171.40.84a (Rigaku OD, 2020)'
_computing_data_reduction 'CrysAlisPro 1.171.40.84a (Rigaku OD, 2020)'
_computing_molecular_graphics 'Olex2 1.5 (Dolomanov et al., 2009)'
_computing_publication_material 'Olex2 1.5 (Dolomanov et al., 2009)'
_computing_structure_refinement 'SHELXL 2018/3 (Sheldrick, 2015)'
_computing_structure_solution 'SHELXT 2018/2 (Sheldrick, 2018)'
_diffrn_ambient_environment N~2~
_diffrn_ambient_temperature 100.00(10)
_diffrn_detector 'Hybrid Pixel Array Detector'
_diffrn_detector_area_resol_mean 10.0000
_diffrn_detector_type HyPix
_diffrn_measured_fraction_theta_full 0.999
_diffrn_measured_fraction_theta_max 0.978
_diffrn_measurement_details
;
List of Runs (angles in degrees, time in seconds):

  # Type    Start    End  Width  t~exp~   \w     \q     \k     \f   Frames
#--------------------------------------------------------------------------
  1  \w    -44.00  27.00   0.50    3.00    --   39.82 -19.00   0.00  142
  2  \w     35.00  82.00   0.50   12.00    --  110.12 -77.00 -90.00   94
  3  \w     35.00  66.00   0.50   12.00    --  110.12 -61.00  90.00   62
  4  \w     36.00  65.00   0.50   12.00    --  110.12 -61.00 150.00   58
  5  \w    102.00 178.00   0.50   12.00    --  110.12 125.00  90.00  152
  6  \w    101.00 178.00   0.50   12.00    --  110.12  83.00-136.00  154
  7  \w    -46.00 -14.00   0.50   12.00    --  -94.50  41.00  36.00   64
  8  \w    -51.00 -25.00   0.50   12.00    --  -94.50  45.00 -60.00   52
  9  \w    -81.00 -14.00   0.50   12.00    --  -94.50 104.00  24.00  134
 10  \w    -51.00 -15.00   0.50   12.00    --  -94.50  45.00-180.00   72
 11  \w   -124.00   1.00   0.50    3.00    --  -39.82 -24.00 107.00  250
;
_diffrn_measurement_device 'four-circle diffractometer'
_diffrn_measurement_device_type 'XtaLAB Synergy, Dualflex, HyPix'
_diffrn_measurement_method '\w scans'
_diffrn_orient_matrix_type 'CrysAlisPro convention (1999,Acta A55,543-557)'
_diffrn_orient_matrix_UB_11 -0.0819779000
_diffrn_orient_matrix_UB_12 0.0384016000
_diffrn_orient_matrix_UB_13 -0.0194619000
_diffrn_orient_matrix_UB_21 0.0251077000
_diffrn_orient_matrix_UB_22 -0.0325086000
_diffrn_orient_matrix_UB_23 -0.0464926000
_diffrn_orient_matrix_UB_31 -0.0472687000
_diffrn_orient_matrix_UB_32 -0.0841442000
_diffrn_orient_matrix_UB_33 0.0090500000
_diffrn_radiation_monochromator mirror
_diffrn_radiation_probe x-ray
_diffrn_radiation_type 'Cu K\a'
_diffrn_radiation_wavelength 1.54184
_diffrn_reflns_av_R_equivalents 0.0254
_diffrn_reflns_av_unetI/netI 0.0227
_diffrn_reflns_Laue_measured_fraction_full 0.999
_diffrn_reflns_Laue_measured_fraction_max 0.978
_diffrn_reflns_limit_h_max 15
_diffrn_reflns_limit_h_min -19
_diffrn_reflns_limit_k_max 12
_diffrn_reflns_limit_k_min -18
_diffrn_reflns_limit_l_max 36
_diffrn_reflns_limit_l_min -37
_diffrn_reflns_number 11574
_diffrn_reflns_point_group_measured_fraction_full 0.985
_diffrn_reflns_point_group_measured_fraction_max 0.944
_diffrn_reflns_theta_full 67.684
_diffrn_reflns_theta_max 74.496
_diffrn_reflns_theta_min 3.172
_diffrn_source 'micro-focus sealed X-ray tube'
_diffrn_source_type 'PhotonJet (Cu) X-ray Source'
_exptl_absorpt_coefficient_mu 10.471
_exptl_absorpt_correction_T_max 1.00000
_exptl_absorpt_correction_T_min 0.60763
_exptl_absorpt_correction_type multi-scan
_exptl_absorpt_process_details
;
CrysAlisPro 1.171.40.84a (Rigaku Oxford Diffraction, 2020)
Empirical absorption correction using spherical harmonics,
implemented in SCALE3 ABSPACK scaling algorithm.
;
_exptl_crystal_density_diffrn 1.468
_exptl_crystal_description octahedral
_exptl_crystal_F_000 3153
_exptl_crystal_size_max 0.12
_exptl_crystal_size_mid 0.10
_exptl_crystal_size_min 0.08
_refine_diff_density_max 0.981
_refine_diff_density_min -0.447
_refine_diff_density_rms 0.091
_refine_ls_abs_structure_details
;
 Flack x determined using 1372 quotients [(I+)-(I-)]/[(I+)+(I-)]
 (Parsons, Flack and Wagner, Acta Cryst. B69 (2013) 249-259).
;
_refine_ls_abs_structure_Flack -0.012(7)
_refine_ls_extinction_method none
_refine_ls_goodness_of_fit_ref 1.092
_refine_ls_hydrogen_treatment constr
_refine_ls_matrix_type full
_refine_ls_number_parameters 208
_refine_ls_number_reflns 3600
_refine_ls_number_restraints 0
_refine_ls_restrained_S_all 1.092
_refine_ls_R_factor_all 0.0436
_refine_ls_R_factor_gt 0.0413
_refine_ls_shift/su_max 0.001
_refine_ls_shift/su_mean 0.000
_refine_ls_structure_factor_coef Fsqd
_refine_ls_weighting_details 'w=1/[\s^2^(Fo^2^)+(0.0857P)^2^+1.8102P] where P=(Fo^2^+2Fc^2^)/3'
_refine_ls_weighting_scheme calc
_refine_ls_wR_factor_gt 0.1177
_refine_ls_wR_factor_ref 0.1197
_reflns_Friedel_coverage 0.761
_reflns_Friedel_fraction_full 0.968
_reflns_Friedel_fraction_max 0.902
_reflns_number_gt 3352
_reflns_number_total 3600
_reflns_threshold_expression 'I > 2\s(I)'
_cod_data_source_file d5dt01091h2.cif
_cod_data_source_block 1
_cod_depositor_comments 'Adding full bibliography for 7719047--7719048.cif.'
_cod_original_cell_volume 7440.2(5)
_cod_database_code 7719047
_shelx_shelxl_version_number 2018/3
_chemical_oxdiff_formula 'C104 H104 N104 O104 In104 '
_shelx_space_group_comment
;
The symmetry employed for this shelxl refinement is uniquely defined
by the following loop, which should always be used as a source of
symmetry information in preference to the above space-group names.
They are only intended as comments.
;
_olex2_refinement_description
;
1. Fixed Uiso
 At 1.2 times of:
  All C(H) groups
2.a Aromatic/amide H refined with riding coordinates:
 C3(H3), C8(H8), C9(H9), C7(H7), C6(H6), C11(H11)
;
_smtbx_masks_special_details
;
A solvent mask was calculated and 596 electrons were 
found in a volume of 2498\%A^3^ in 1 void per unit cell. 
This is consistent with the presence of 
1[C2H6N], 1.25[H2O] per Asymmetric Unit 
which account for 600 electrons 
per unit cell.
;
_smtbx_masks_void_probe_radius 1.2
_smtbx_masks_void_truncation_radius 1.2
_olex2_submission_special_instructions 'No special instructions were received'
_oxdiff_exptl_absorpt_empirical_details
;
Empirical correction (ABSPACK) includes:
- Absorption correction using spherical harmonics
- Frame scaling
;
_oxdiff_exptl_absorpt_empirical_full_max 1.579
_oxdiff_exptl_absorpt_empirical_full_min 0.718

loop_
_space_group_symop_operation_xyz
'x, y, z'
'-x, -y, z'
'y, -x, -z'
'-y, x, -z'
'-x+1/2, y, -z+3/4'
'x+1/2, -y, -z+3/4'
'-y+1/2, -x, z+3/4'
'y+1/2, x, z+3/4'
'x+1/2, y+1/2, z+1/2'
'-x+1/2, -y+1/2, z+1/2'
'y+1/2, -x+1/2, -z+1/2'
'-y+1/2, x+1/2, -z+1/2'
'-x+1, y+1/2, -z+5/4'
'x+1, -y+1/2, -z+5/4'
'-y+1, -x+1/2, z+5/4'
'y+1, x+1/2, z+5/4'

loop_
_atom_site_label
_atom_site_type_symbol
_atom_site_fract_x
_atom_site_fract_y
_atom_site_fract_z
_atom_site_U_iso_or_equiv
_atom_site_adp_type
_atom_site_occupancy
_atom_site_site_symmetry_order
_atom_site_calc_flag
_atom_site_refinement_flags_posn
_atom_site_refinement_flags_adp
_atom_site_refinement_flags_occupancy
_atom_site_disorder_assembly
_atom_site_disorder_group
In1 In 0.23595(3) 0.89244(3) 0.51093(2) 0.06195(19) Uani 1 1 d . . . . .
O6 O 0.1624(4) 0.9937(4) 0.5452(2) 0.0677(14) Uani 1 1 d . . . . .
O5 O 0.2534(4) 1.0102(3) 0.4714(2) 0.0682(13) Uani 1 1 d . . . . .
O8 O 0.1121(4) 1.1254(3) 0.5371(2) 0.0679(13) Uani 1 1 d . . . . .
O1 O 0.3681(4) 0.9240(4) 0.5338(2) 0.0746(15) Uani 1 1 d . . . . .
O2 O 0.2814(5) 0.8649(4) 0.5818(2) 0.0803(17) Uani 1 1 d . . . . .
O7 O 0.1899(4) 1.1347(4) 0.4584(2) 0.0705(15) Uani 1 1 d . . . . .
O3 O 0.8556(5) 0.8094(6) 0.6927(3) 0.097(2) Uani 1 1 d . . . . .
O4 O 0.7632(5) 0.7818(5) 0.7435(3) 0.095(2) Uani 1 1 d . . . . .
C13 C 0.2028(4) 1.0696(5) 0.4820(3) 0.065(2) Uani 1 1 d . . . . .
C4 C 0.5751(6) 0.8790(5) 0.6193(4) 0.077(2) Uani 1 1 d . . . . .
C5 C 0.5577(7) 0.8511(6) 0.6624(4) 0.087(3) Uani 1 1 d . . . . .
C3 C 0.5072(6) 0.8946(6) 0.5913(4) 0.081(2) Uani 1 1 d . . . . .
H3 H 0.517324 0.914374 0.562706 0.097 Uiso 1 1 calc R U . . .
C1 C 0.3552(6) 0.8917(5) 0.5728(4) 0.078(2) Uani 1 1 d . . . . .
C14 C 0.1539(5) 1.0623(5) 0.5248(3) 0.0620(17) Uani 1 1 d . . . . .
C8 C 0.6616(7) 0.8885(7) 0.6046(4) 0.088(3) Uani 1 1 d . . . . .
H8 H 0.673341 0.906853 0.575891 0.106 Uiso 1 1 calc R U . . .
C9 C 0.7261(7) 0.8703(6) 0.6332(5) 0.087(3) Uani 1 1 d . . . . .
H9 H 0.782261 0.878865 0.624584 0.105 Uiso 1 1 calc R U . . .
C2 C 0.4246(6) 0.8813(5) 0.6051(3) 0.076(2) Uani 1 1 d . . . . .
C7 C 0.4077(7) 0.8531(7) 0.6486(5) 0.096(3) Uani 1 1 d . . . . .
H7 H 0.351892 0.843162 0.657484 0.116 Uiso 1 1 calc R U . . .
C6 C 0.4716(8) 0.8405(9) 0.6774(5) 0.099(3) Uani 1 1 d . . . . .
H6 H 0.460362 0.825074 0.706629 0.118 Uiso 1 1 calc R U . . .
C10 C 0.7076(7) 0.8383(6) 0.6763(4) 0.078(2) Uani 1 1 d . . . . .
C11 C 0.6287(7) 0.8287(8) 0.6921(4) 0.090(3) Uani 1 1 d . . . . .
H11 H 0.619015 0.808693 0.720707 0.109 Uiso 1 1 calc R U . . .
C12 C 0.7807(7) 0.8094(7) 0.7060(4) 0.087(3) Uani 1 1 d . . . . .

loop_
_atom_site_aniso_label
_atom_site_aniso_U_11
_atom_site_aniso_U_22
_atom_site_aniso_U_33
_atom_site_aniso_U_23
_atom_site_aniso_U_13
_atom_site_aniso_U_12
In1 0.0536(3) 0.0525(3) 0.0798(3) 0.0034(2) -0.0033(2) 0.00065(19)
O6 0.062(3) 0.061(3) 0.080(3) 0.007(3) 0.004(3) -0.001(2)
O5 0.060(3) 0.056(3) 0.089(3) 0.003(2) 0.011(3) 0.005(2)
O8 0.062(3) 0.059(3) 0.082(3) 0.000(2) -0.004(3) 0.009(2)
O1 0.066(3) 0.070(3) 0.088(4) 0.009(3) -0.013(3) -0.002(3)
O2 0.077(4) 0.077(4) 0.087(4) 0.005(3) -0.018(3) 0.002(3)
O7 0.064(3) 0.059(3) 0.089(4) 0.006(3) 0.011(3) 0.012(2)
O3 0.085(5) 0.091(5) 0.115(6) -0.004(4) -0.022(4) 0.026(4)
O4 0.089(4) 0.079(4) 0.116(5) 0.010(4) -0.031(4) 0.002(3)
C13 0.044(3) 0.048(3) 0.104(6) 0.003(4) -0.005(4) -0.004(3)
C4 0.070(5) 0.050(4) 0.109(7) 0.004(4) -0.016(5) 0.004(4)
C5 0.076(6) 0.062(5) 0.123(8) -0.005(5) -0.018(6) 0.000(4)
C3 0.075(5) 0.063(5) 0.105(7) 0.011(5) -0.014(5) 0.009(4)
C1 0.071(5) 0.046(4) 0.115(7) -0.007(4) -0.010(5) -0.005(4)
C14 0.050(3) 0.058(4) 0.078(4) 0.006(3) -0.002(3) -0.005(3)
C8 0.084(6) 0.069(5) 0.112(8) 0.017(6) -0.010(5) -0.001(5)
C9 0.067(5) 0.058(5) 0.137(9) 0.004(5) -0.010(6) 0.011(4)
C2 0.080(6) 0.056(4) 0.091(6) 0.001(4) -0.021(5) 0.001(4)
C7 0.070(6) 0.080(6) 0.140(10) 0.003(6) -0.024(6) -0.008(5)
C6 0.092(7) 0.105(8) 0.099(7) 0.011(6) -0.017(6) -0.006(7)
C10 0.077(5) 0.054(4) 0.102(7) -0.004(4) -0.014(5) 0.010(4)
C11 0.080(6) 0.087(6) 0.104(7) -0.010(6) -0.016(5) 0.005(5)
C12 0.081(6) 0.072(5) 0.106(7) -0.004(5) -0.008(6) 0.003(5)

loop_
_atom_type_symbol
_atom_type_description
_atom_type_scat_dispersion_real
_atom_type_scat_dispersion_imag
_atom_type_scat_source
C C 0.0181 0.0091 'International Tables Vol C Tables 4.2.6.8 and 6.1.1.4'
In In 0.0822 5.0449 'International Tables Vol C Tables 4.2.6.8 and 6.1.1.4'
O O 0.0492 0.0322 'International Tables Vol C Tables 4.2.6.8 and 6.1.1.4'
H H 0.0000 0.0000 'International Tables Vol C Tables 4.2.6.8 and 6.1.1.4'

loop_
_geom_angle_atom_site_label_1
_geom_angle_atom_site_label_2
_geom_angle_atom_site_label_3
_geom_angle
_geom_angle_site_symmetry_1
_geom_angle_site_symmetry_3
_geom_angle_publ_flag
O6 In1 O8 85.4(2) . 3_466 ?
O6 In1 O1 100.4(2) . . ?
O6 In1 O2 82.2(2) . . ?
O6 In1 O7 81.6(2) . 3_466 ?
O6 In1 O3 144.3(2) . 8_454 ?
O6 In1 C1 92.5(3) . . ?
O6 In1 C12 169.3(3) . 8_454 ?
O5 In1 O6 73.5(2) . . ?
O5 In1 O8 77.2(2) . 3_466 ?
O5 In1 O1 82.3(2) . . ?
O5 In1 O2 128.2(2) . . ?
O5 In1 O7 142.0(2) . 3_466 ?
O5 In1 O3 71.7(3) . 8_454 ?
O5 In1 O4 126.6(3) . 8_454 ?
O5 In1 C1 107.1(3) . . ?
O5 In1 C12 99.4(3) . 8_454 ?
O8 In1 O2 146.0(2) 3_466 . ?
O8 In1 O3 79.4(3) 3_466 8_454 ?
O8 In1 C1 174.5(3) 3_466 . ?
O8 In1 C12 85.2(3) 3_466 8_454 ?
O1 In1 O8 156.1(2) . 3_466 ?
O1 In1 O2 57.8(2) . . ?
O1 In1 O7 131.0(2) . 3_466 ?
O1 In1 O3 82.7(3) . 8_454 ?
O1 In1 C1 29.3(3) . . ?
O1 In1 C12 86.3(3) . 8_454 ?
O2 In1 O3 126.5(3) . 8_454 ?
O2 In1 C1 28.5(3) . . ?
O2 In1 C12 108.5(3) . 8_454 ?
O7 In1 O8 72.6(2) 3_466 3_466 ?
O7 In1 O2 74.3(2) 3_466 . ?
O7 In1 O3 123.1(3) 3_466 8_454 ?
O7 In1 C1 102.1(3) 3_466 . ?
O7 In1 C12 100.4(3) 3_466 8_454 ?
O3 In1 C1 105.0(3) 8_454 . ?
O3 In1 C12 27.7(3) 8_454 8_454 ?
O4 In1 O6 159.2(3) 8_454 . ?
O4 In1 O8 94.0(2) 8_454 3_466 ?
O4 In1 O1 88.5(3) 8_454 . ?
O4 In1 O2 86.9(3) 8_454 . ?
O4 In1 O7 78.5(3) 8_454 3_466 ?
O4 In1 O3 55.0(3) 8_454 8_454 ?
O4 In1 C1 86.1(3) 8_454 . ?
O4 In1 C12 27.4(3) 8_454 8_454 ?
C1 In1 C12 97.3(3) . 8_454 ?
C14 O6 In1 116.5(5) . . ?
C13 O5 In1 113.7(5) . . ?
C14 O8 In1 116.0(5) . 4_666 ?
C1 O1 In1 92.7(5) . . ?
C1 O2 In1 91.4(6) . . ?
C13 O7 In1 115.8(6) . 4_666 ?
C12 O3 In1 87.2(7) . 16_454 ?
C12 O4 In1 97.2(7) . 16_454 ?
O5 C13 C14 118.7(7) . . ?
O7 C13 O5 123.8(9) . . ?
O7 C13 C14 117.5(7) . . ?
C5 C4 C8 120.2(9) . . ?
C3 C4 C5 118.1(10) . . ?
C3 C4 C8 121.7(10) . . ?
C4 C5 C6 120.8(10) . . ?
C4 C5 C11 119.4(10) . . ?
C6 C5 C11 119.8(12) . . ?
C4 C3 H3 119.4 . . ?
C2 C3 C4 121.1(10) . . ?
C2 C3 H3 119.4 . . ?
O1 C1 In1 57.9(5) . . ?
O1 C1 C2 121.9(8) . . ?
O2 C1 In1 60.1(5) . . ?
O2 C1 O1 117.8(9) . . ?
O2 C1 C2 120.2(10) . . ?
C2 C1 In1 173.1(6) . . ?
O6 C14 C13 115.6(7) . . ?
O8 C14 O6 126.8(8) . . ?
O8 C14 C13 117.5(7) . . ?
C4 C8 H8 120.4 . . ?
C9 C8 C4 119.2(11) . . ?
C9 C8 H8 120.4 . . ?
C8 C9 H9 120.0 . . ?
C8 C9 C10 120.0(10) . . ?
C10 C9 H9 120.0 . . ?
C3 C2 C1 118.8(9) . . ?
C3 C2 C7 120.4(9) . . ?
C7 C2 C1 120.7(10) . . ?
C2 C7 H7 119.8 . . ?
C6 C7 C2 120.4(11) . . ?
C6 C7 H7 119.8 . . ?
C5 C6 H6 120.5 . . ?
C7 C6 C5 119.1(13) . . ?
C7 C6 H6 120.5 . . ?
C9 C10 C12 119.1(10) . . ?
C11 C10 C9 123.6(10) . . ?
C11 C10 C12 117.2(11) . . ?
C5 C11 H11 121.3 . . ?
C10 C11 C5 117.4(12) . . ?
C10 C11 H11 121.3 . . ?
O3 C12 In1 65.1(6) . 16_454 ?
O3 C12 C10 121.5(11) . . ?
O4 C12 In1 55.4(6) . 16_454 ?
O4 C12 O3 120.3(11) . . ?
O4 C12 C10 118.1(11) . . ?
C10 C12 In1 170.4(8) . 16_454 ?

loop_
_geom_bond_atom_site_label_1
_geom_bond_atom_site_label_2
_geom_bond_distance
_geom_bond_site_symmetry_2
_geom_bond_publ_flag
In1 O6 2.221(7) . ?
In1 O5 2.219(6) . ?
In1 O8 2.261(6) 3_466 ?
In1 O1 2.243(6) . ?
In1 O2 2.292(6) . ?
In1 O7 2.249(6) 3_466 ?
In1 O3 2.429(9) 8_454 ?
In1 O4 2.219(7) 8_454 ?
In1 C1 2.644(10) . ?
In1 C12 2.674(11) 8_454 ?
O6 C14 1.249(10) . ?
O5 C13 1.267(10) . ?
O8 C14 1.245(10) . ?
O1 C1 1.296(13) . ?
O2 C1 1.263(12) . ?
O7 C13 1.261(10) . ?
O3 C12 1.245(15) . ?
O4 C12 1.239(14) . ?
C13 C14 1.507(12) . ?
C4 C5 1.399(18) . ?
C4 C3 1.382(13) . ?
C4 C8 1.437(15) . ?
C5 C6 1.436(18) . ?
C5 C11 1.471(15) . ?
C3 H3 0.9300 . ?
C3 C2 1.378(16) . ?
C1 C2 1.470(14) . ?
C8 H8 0.9300 . ?
C8 C9 1.361(15) . ?
C9 H9 0.9300 . ?
C9 C10 1.423(18) . ?
C2 C7 1.410(16) . ?
C7 H7 0.9300 . ?
C7 C6 1.341(16) . ?
C6 H6 0.9300 . ?
C10 C11 1.337(16) . ?
C10 C12 1.526(14) . ?
C11 H11 0.9300 . ?

loop_
_geom_torsion_atom_site_label_1
_geom_torsion_atom_site_label_2
_geom_torsion_atom_site_label_3
_geom_torsion_atom_site_label_4
_geom_torsion
_geom_torsion_site_symmetry_1
_geom_torsion_site_symmetry_2
_geom_torsion_site_symmetry_3
_geom_torsion_site_symmetry_4
_geom_torsion_publ_flag
In1 O6 C14 O8 176.5(6) . . . . ?
In1 O6 C14 C13 -6.4(9) . . . . ?
In1 O5 C13 O7 -165.1(6) . . . . ?
In1 O5 C13 C14 13.9(9) . . . . ?
In1 O8 C14 O6 -177.4(6) 4_666 . . . ?
In1 O8 C14 C13 5.6(9) 4_666 . . . ?
In1 O1 C1 O2 -4.5(8) . . . . ?
In1 O1 C1 C2 171.8(7) . . . . ?
In1 O2 C1 O1 4.4(8) . . . . ?
In1 O2 C1 C2 -172.0(7) . . . . ?
In1 O7 C13 O5 -173.7(6) 4_666 . . . ?
In1 O7 C13 C14 7.2(9) 4_666 . . . ?
In1 O3 C12 O4 4.6(10) 16_454 . . . ?
In1 O3 C12 C10 -172.0(9) 16_454 . . . ?
In1 O4 C12 O3 -5.0(11) 16_454 . . . ?
In1 O4 C12 C10 171.7(8) 16_454 . . . ?
O5 C13 C14 O6 -5.3(11) . . . . ?
O5 C13 C14 O8 172.0(7) . . . . ?
O1 C1 C2 C3 -9.6(13) . . . . ?
O1 C1 C2 C7 174.3(9) . . . . ?
O2 C1 C2 C3 166.7(9) . . . . ?
O2 C1 C2 C7 -9.4(14) . . . . ?
O7 C13 C14 O6 173.8(8) . . . . ?
O7 C13 C14 O8 -8.9(11) . . . . ?
C4 C5 C6 C7 3.7(19) . . . . ?
C4 C5 C11 C10 1.6(16) . . . . ?
C4 C3 C2 C1 -174.7(9) . . . . ?
C4 C3 C2 C7 1.4(15) . . . . ?
C4 C8 C9 C10 3.1(16) . . . . ?
C5 C4 C3 C2 -1.4(15) . . . . ?
C5 C4 C8 C9 -0.2(16) . . . . ?
C3 C4 C5 C6 -1.1(16) . . . . ?
C3 C4 C5 C11 176.1(10) . . . . ?
C3 C4 C8 C9 -178.5(10) . . . . ?
C3 C2 C7 C6 1.3(17) . . . . ?
C1 C2 C7 C6 177.4(11) . . . . ?
C8 C4 C5 C6 -179.4(11) . . . . ?
C8 C4 C5 C11 -2.2(15) . . . . ?
C8 C4 C3 C2 176.8(10) . . . . ?
C8 C9 C10 C11 -3.8(16) . . . . ?
C8 C9 C10 C12 173.5(10) . . . . ?
C9 C10 C11 C5 1.4(16) . . . . ?
C9 C10 C12 O3 -3.4(15) . . . . ?
C9 C10 C12 O4 179.9(9) . . . . ?
C2 C7 C6 C5 -3.8(19) . . . . ?
C6 C5 C11 C10 178.8(11) . . . . ?
C11 C5 C6 C7 -173.5(12) . . . . ?
C11 C10 C12 O3 174.0(11) . . . . ?
C11 C10 C12 O4 -2.7(14) . . . . ?
C12 C10 C11 C5 -176.0(9) . . . . ?

loop_
_smtbx_masks_void_nr
_smtbx_masks_void_average_x
_smtbx_masks_void_average_y
_smtbx_masks_void_average_z
_smtbx_masks_void_volume
_smtbx_masks_void_count_electrons
_smtbx_masks_void_content
1 -0.900 -0.621 0.297 2498.2 596.0 '16 C2H8N,16 H2O'
